data_4110800
loop_
_publ_author_name
'Aaron J. Rossini'
'Robert W. Schurko'

_publ_section_title
;
 Experimental and Theoretical Studies of 45Sc NMR Interactions in Solids
;
_journal_name_full 'Journal of the American Chemical Society'
_journal_page_first 10391
_journal_page_last 10402
_journal_paper_doi 10.1021/ja060477w
_journal_volume 128
_journal_year 2006
_chemical_formula_sum 'H10 N3 O14 Sc'
_chemical_formula_weight 321.07
_chemical_name_systematic
;
 ?
;
_space_group_IT_number 2
_symmetry_cell_setting triclinic
_symmetry_space_group_name_Hall '-P 1'
_symmetry_space_group_name_H-M 'P -1'
_atom_sites_solution_hydrogens geom
_atom_sites_solution_primary direct
_atom_sites_solution_secondary difmap
_audit_creation_method SHELXL-97
_cell_angle_alpha 84.179(5)
_cell_angle_beta 70.033(5)
_cell_angle_gamma 66.679(5)
_cell_formula_units_Z 2
_cell_length_a 8.075(5)
_cell_length_b 8.821(5)
_cell_length_c 9.267(5)
_cell_measurement_reflns_used 3651
_cell_measurement_temperature 173(2)
_cell_measurement_theta_max 28.01
_cell_measurement_theta_min 2.52
_cell_volume 569.3(6)
_computing_cell_refinement 'Bruker SMART'
_computing_data_collection 'Bruker SMART'
_computing_data_reduction 'Bruker SAINT'
_computing_molecular_graphics 'Bruker SHELXTL'
_computing_publication_material 'Bruker SHELXTL'
_computing_structure_refinement 'SHELXL-97 (Sheldrick, 1997)'
_computing_structure_solution 'Bruker SHELXTL'
_diffrn_ambient_temperature 173(2)
_diffrn_measured_fraction_theta_full 0.914
_diffrn_measured_fraction_theta_max 0.914
_diffrn_measurement_device_type 'CCD area detector'
_diffrn_measurement_method 'phi and omega scans'
_diffrn_radiation_monochromator graphite
_diffrn_radiation_source 'fine-focus sealed tube'
_diffrn_radiation_type MoK\a
_diffrn_radiation_wavelength 0.71073
_diffrn_reflns_av_R_equivalents 0.0391
_diffrn_reflns_av_sigmaI/netI 0.0487
_diffrn_reflns_limit_h_max 10
_diffrn_reflns_limit_h_min -10
_diffrn_reflns_limit_k_max 11
_diffrn_reflns_limit_k_min -11
_diffrn_reflns_limit_l_max 11
_diffrn_reflns_limit_l_min -12
_diffrn_reflns_number 6491
_diffrn_reflns_theta_full 28.24
_diffrn_reflns_theta_max 28.24
_diffrn_reflns_theta_min 2.52
_exptl_absorpt_coefficient_mu 0.731
_exptl_absorpt_correction_type none
_exptl_crystal_colour colourless
_exptl_crystal_density_diffrn 1.873
_exptl_crystal_density_meas 0
_exptl_crystal_description block
_exptl_crystal_F_000 328
_exptl_crystal_size_max 0.40
_exptl_crystal_size_mid 0.10
_exptl_crystal_size_min 0.10
_refine_diff_density_max 0.354
_refine_diff_density_min -0.343
_refine_diff_density_rms 0.076
_refine_ls_extinction_method none
_refine_ls_goodness_of_fit_ref 1.149
_refine_ls_hydrogen_treatment mixed
_refine_ls_matrix_type full
_refine_ls_number_parameters 203
_refine_ls_number_reflns 2579
_refine_ls_number_restraints 0
_refine_ls_restrained_S_all 1.149
_refine_ls_R_factor_all 0.0495
_refine_ls_R_factor_gt 0.0405
_refine_ls_shift/su_max 0.001
_refine_ls_shift/su_mean 0.000
_refine_ls_structure_factor_coef Fsqd
_refine_ls_weighting_details 'calc w=1/[\s^2^(Fo^2^)+(0.0333P)^2^+0.2448P] where P=(Fo^2^+2Fc^2^)/3'
_refine_ls_weighting_scheme calc
_refine_ls_wR_factor_gt 0.0929
_refine_ls_wR_factor_ref 0.0986
_reflns_number_gt 2250
_reflns_number_total 2579
_reflns_threshold_expression >2sigma(I)
_cod_data_source_file ja060477wsi20060407_043921_ScNO33_5H2O.cif
_cod_data_source_block p1b
_cod_database_code 4110800

loop_
_symmetry_equiv_pos_as_xyz
'x, y, z'
'-x, -y, -z'

loop_
_atom_site_label
_atom_site_type_symbol
_atom_site_fract_x
_atom_site_fract_y
_atom_site_fract_z
_atom_site_U_iso_or_equiv
_atom_site_adp_type
_atom_site_occupancy
_atom_site_symmetry_multiplicity
_atom_site_calc_flag
N1 N 0.1089(3) 0.5699(3) 0.1520(3) 0.0225(5) Uani 1 1 d
N2 N 0.3362(3) 0.4383(3) 0.5212(2) 0.0177(4) Uani 1 1 d
N3 N 0.0322(3) 0.0012(3) 0.7261(3) 0.0225(5) Uani 1 1 d
O1 O 0.2860(3) 0.1914(2) 0.1039(2) 0.0231(4) Uani 1 1 d
O2 O 0.4922(3) 0.0523(2) 0.3006(2) 0.0234(4) Uani 1 1 d
O3 O 0.6035(3) 0.2993(3) 0.1522(2) 0.0216(4) Uani 1 1 d
O4 O 0.1083(3) 0.2351(2) 0.4330(2) 0.0209(4) Uani 1 1 d
O5 O 0.4895(3) 0.2250(3) -0.1843(2) 0.0239(4) Uani 1 1 d
O11 O 0.0387(2) 0.4999(2) 0.2683(2) 0.0226(4) Uani 1 1 d
O12 O 0.2936(2) 0.5113(2) 0.1026(2) 0.0214(4) Uani 1 1 d
O13 O 0.0153(3) 0.6803(3) 0.0901(2) 0.0382(5) Uani 1 1 d
O21 O 0.2567(2) 0.5246(2) 0.4248(2) 0.0201(4) Uani 1 1 d
O22 O 0.4136(2) 0.2855(2) 0.4898(2) 0.0222(4) Uani 1 1 d
O23 O 0.3356(2) 0.5004(2) 0.6325(2) 0.0228(4) Uani 1 1 d
O31 O 0.0344(3) -0.1052(2) 0.8255(2) 0.0286(4) Uani 1 1 d
O32 O 0.1877(3) 0.0009(2) 0.6321(2) 0.0305(5) Uani 1 1 d
O33 O -0.1187(3) 0.1060(3) 0.7156(3) 0.0414(6) Uani 1 1 d
Sc Sc 0.32324(6) 0.30646(5) 0.27696(5) 0.01421(14) Uani 1 1 d
H11 H 0.342(5) 0.205(4) 0.019(4) 0.035(10) Uiso 1 1 d
H12 H 0.197(5) 0.163(4) 0.122(4) 0.048(11) Uiso 1 1 d
H21 H 0.489(4) -0.027(4) 0.271(3) 0.018(8) Uiso 1 1 d
H22 H 0.588(5) 0.034(4) 0.322(4) 0.041(10) Uiso 1 1 d
H31 H 0.695(5) 0.239(4) 0.171(4) 0.041(10) Uiso 1 1 d
H32 H 0.631(5) 0.346(4) 0.088(4) 0.040(11) Uiso 1 1 d
H41 H 0.009(5) 0.289(4) 0.463(4) 0.025(9) Uiso 1 1 d
H42 H 0.141(5) 0.150(5) 0.495(4) 0.059(12) Uiso 1 1 d
H51 H 0.468(4) 0.293(4) -0.233(4) 0.023(9) Uiso 1 1 d
H52 H 0.597(5) 0.195(4) -0.196(4) 0.039(10) Uiso 1 1 d

loop_
_atom_site_aniso_label
_atom_site_aniso_U_11
_atom_site_aniso_U_22
_atom_site_aniso_U_33
_atom_site_aniso_U_23
_atom_site_aniso_U_13
_atom_site_aniso_U_12
N1 0.0178(11) 0.0240(12) 0.0251(12) 0.0086(9) -0.0076(9) -0.0089(9)
N2 0.0120(10) 0.0221(11) 0.0188(11) 0.0022(8) -0.0035(8) -0.0079(8)
N3 0.0171(11) 0.0255(12) 0.0246(12) 0.0086(9) -0.0082(9) -0.0087(9)
O1 0.0237(10) 0.0341(11) 0.0153(10) 0.0036(8) -0.0043(8) -0.0175(9)
O2 0.0211(10) 0.0164(10) 0.0340(11) 0.0012(8) -0.0136(9) -0.0048(8)
O3 0.0130(9) 0.0277(11) 0.0222(10) 0.0121(8) -0.0067(8) -0.0079(8)
O4 0.0134(9) 0.0211(10) 0.0213(10) 0.0085(8) -0.0032(8) -0.0037(8)
O5 0.0204(11) 0.0296(11) 0.0191(10) 0.0034(9) -0.0046(8) -0.0093(9)
O11 0.0143(8) 0.0284(10) 0.0220(9) 0.0109(8) -0.0040(7) -0.0093(7)
O12 0.0142(9) 0.0254(10) 0.0220(9) 0.0094(7) -0.0059(7) -0.0071(7)
O13 0.0266(11) 0.0379(12) 0.0438(13) 0.0242(10) -0.0198(10) -0.0048(9)
O21 0.0178(9) 0.0203(9) 0.0210(9) 0.0035(7) -0.0075(7) -0.0057(7)
O22 0.0235(9) 0.0178(9) 0.0231(10) 0.0006(7) -0.0101(8) -0.0037(8)
O23 0.0217(9) 0.0308(10) 0.0198(9) -0.0024(8) -0.0057(8) -0.0144(8)
O31 0.0243(10) 0.0338(11) 0.0306(11) 0.0184(9) -0.0127(8) -0.0150(9)
O32 0.0162(9) 0.0402(12) 0.0317(11) 0.0194(9) -0.0079(8) -0.0115(9)
O33 0.0145(10) 0.0429(13) 0.0528(14) 0.0238(11) -0.0102(9) -0.0030(9)
Sc 0.0121(2) 0.0159(2) 0.0139(2) 0.00406(17) -0.00422(17) -0.00560(18)

loop_
_atom_type_symbol
_atom_type_description
_atom_type_scat_dispersion_real
_atom_type_scat_dispersion_imag
_atom_type_scat_source
H H 0.0000 0.0000 'International Tables Vol C Tables 4.2.6.8 and 6.1.1.4'
N N 0.0061 0.0033 'International Tables Vol C Tables 4.2.6.8 and 6.1.1.4'
O O 0.0106 0.0060 'International Tables Vol C Tables 4.2.6.8 and 6.1.1.4'
Sc Sc 0.2519 0.3716 'International Tables Vol C Tables 4.2.6.8 and 6.1.1.4'

loop_
_geom_angle_atom_site_label_1
_geom_angle_atom_site_label_2
_geom_angle_atom_site_label_3
_geom_angle
O13 N1 O11 124.0(2)
O13 N1 O12 122.1(2)
O11 N1 O12 113.86(19)
O23 N2 O22 123.4(2)
O23 N2 O21 122.4(2)
O22 N2 O21 114.2(2)
O33 N3 O31 121.8(2)
O33 N3 O32 118.8(2)
O31 N3 O32 119.5(2)
Sc O1 H11 115(2)
Sc O1 H12 122(2)
H11 O1 H12 120(3)
Sc O2 H21 127(2)
Sc O2 H22 117(2)
H21 O2 H22 114(3)
Sc O3 H31 123(3)
Sc O3 H32 128(3)
H31 O3 H32 109(4)
Sc O4 H41 124(3)
Sc O4 H42 119(2)
H41 O4 H42 112(3)
H51 O5 H52 107(3)
N1 O11 Sc 95.93(14)
N1 O12 Sc 94.24(13)
N2 O21 Sc 95.36(14)
N2 O22 Sc 94.39(13)
O4 Sc O3 158.75(8)
O4 Sc O1 85.32(9)
O3 Sc O1 98.21(9)
O4 Sc O2 80.35(9)
O3 Sc O2 79.66(8)
O1 Sc O2 79.94(9)
O4 Sc O21 94.44(8)
O3 Sc O21 91.75(7)
O1 Sc O21 152.93(7)
O2 Sc O21 126.78(8)
O4 Sc O11 73.51(8)
O3 Sc O11 127.72(8)
O1 Sc O11 80.53(8)
O2 Sc O11 148.41(8)
O21 Sc O11 73.52(7)
O4 Sc O22 81.88(8)
O3 Sc O22 84.81(8)
O1 Sc O22 149.65(7)
O2 Sc O22 70.86(7)
O21 Sc O22 56.03(6)
O11 Sc O22 121.28(7)
O4 Sc O12 128.72(7)
O3 Sc O12 72.42(7)
O1 Sc O12 79.68(8)
O2 Sc O12 142.40(7)
O21 Sc O12 79.48(8)
O11 Sc O12 55.81(6)
O22 Sc O12 129.25(7)

loop_
_geom_bond_atom_site_label_1
_geom_bond_atom_site_label_2
_geom_bond_distance
N1 O13 1.204(3)
N1 O11 1.260(3)
N1 O12 1.293(3)
N2 O23 1.213(3)
N2 O22 1.257(3)
N2 O21 1.287(3)
N3 O33 1.233(3)
N3 O31 1.245(3)
N3 O32 1.260(3)
O1 Sc 2.144(2)
O1 H11 0.78(3)
O1 H12 0.82(4)
O2 Sc 2.149(2)
O2 H21 0.79(3)
O2 H22 0.81(4)
O3 Sc 2.139(2)
O3 H31 0.78(4)
O3 H32 0.71(4)
O4 Sc 2.113(2)
O4 H41 0.72(3)
O4 H42 0.90(4)
O5 H51 0.72(3)
O5 H52 0.78(4)
O11 Sc 2.278(2)
O12 Sc 2.2941(19)
O21 Sc 2.254(2)
O22 Sc 2.293(2)
